data_2218983
loop_
_publ_author_name
'Pereira Silva, P. S.'
'Martins, N. D.'
'Ramos Silva, M.'
'Matos Beja, A.'

_publ_section_title
;
 Bis(triphenylguanidinium) tetrachloridocuprate(II)
;
_journal_coeditor_code ER2054
_journal_issue 8
_journal_name_full 'Acta Crystallographica Section E'
_journal_page_first m1083
_journal_paper_doi 10.1107/S1600536808023404
_journal_volume 64
_journal_year 2008
_chemical_formula_iupac '(C19 H18 N3)2 [Cu Cl4]'
_chemical_formula_moiety '2(C19 H18 N3 +), Cl4 Cu 2-'
_chemical_formula_sum 'C38 H36 Cl4 Cu N6'
_chemical_formula_weight 782.08
_chemical_name_systematic
;
Bis(triphenylguanidinium) tetrachloridocuprate
;
_space_group_IT_number 14
_symmetry_cell_setting monoclinic
_symmetry_space_group_name_Hall '-P 2ybc'
_symmetry_space_group_name_H-M 'P 1 21/c 1'
_atom_sites_solution_hydrogens geom
_atom_sites_solution_primary direct
_atom_sites_solution_secondary difmap
_cell_angle_alpha 90.00
_cell_angle_beta 119.423(7)
_cell_angle_gamma 90.00
_cell_formula_units_Z 2
_cell_length_a 11.5893(13)
_cell_length_b 8.2404(9)
_cell_length_c 22.364(2)
_cell_measurement_reflns_used 1887
_cell_measurement_temperature 293(2)
_cell_measurement_theta_max 15.2561
_cell_measurement_theta_min 2.6835
_cell_volume 1860.3(4)
_computing_cell_refinement 'SAINT (Bruker, 2003)'
_computing_data_collection 'APEX2 (Bruker, 2005)'
_computing_data_reduction 'SAINT (Bruker, 2003)'
_computing_molecular_graphics 'PLATON (Spek, 2003)'
_computing_publication_material 'SHELXL97 (Sheldrick, 2008)'
_computing_structure_refinement 'SHELXL97 (Sheldrick, 2008)'
_computing_structure_solution 'SHELXS97 (Sheldrick, 2008)'
_diffrn_ambient_temperature 293(2)
_diffrn_measured_fraction_theta_full 0.999
_diffrn_measured_fraction_theta_max 0.993
_diffrn_measurement_device_type 'Bruker APEX2 CCD area-detector'
_diffrn_measurement_method '\f and \w'
_diffrn_radiation_monochromator graphite
_diffrn_radiation_source 'fine-focus sealed tube'
_diffrn_radiation_type MoK\a
_diffrn_radiation_wavelength 0.71073
_diffrn_reflns_av_R_equivalents 0.1640
_diffrn_reflns_av_sigmaI/netI 0.1571
_diffrn_reflns_limit_h_max 13
_diffrn_reflns_limit_h_min -13
_diffrn_reflns_limit_k_max 9
_diffrn_reflns_limit_k_min -9
_diffrn_reflns_limit_l_max 26
_diffrn_reflns_limit_l_min -26
_diffrn_reflns_number 27709
_diffrn_reflns_theta_full 25.00
_diffrn_reflns_theta_max 25.14
_diffrn_reflns_theta_min 2.02
_diffrn_standards_interval_count 0
_diffrn_standards_interval_time 0
_diffrn_standards_number 0
_exptl_absorpt_coefficient_mu 0.911
_exptl_absorpt_correction_T_max 0.964
_exptl_absorpt_correction_T_min 0.744
_exptl_absorpt_correction_type multi-scan
_exptl_absorpt_process_details '(SADABS; Sheldrick, 2003)'
_exptl_crystal_colour green
_exptl_crystal_density_diffrn 1.396
_exptl_crystal_density_method 'not measured'
_exptl_crystal_description prism
_exptl_crystal_F_000 806
_exptl_crystal_size_max 0.21
_exptl_crystal_size_mid 0.10
_exptl_crystal_size_min 0.04
_refine_diff_density_max 1.285
_refine_diff_density_min -0.517
_refine_ls_extinction_method none
_refine_ls_goodness_of_fit_ref 1.047
_refine_ls_hydrogen_treatment constr
_refine_ls_matrix_type full
_refine_ls_number_parameters 223
_refine_ls_number_reflns 3304
_refine_ls_number_restraints 0
_refine_ls_restrained_S_all 1.047
_refine_ls_R_factor_all 0.2188
_refine_ls_R_factor_gt 0.0967
_refine_ls_shift/su_max 0.000
_refine_ls_shift/su_mean 0.000
_refine_ls_structure_factor_coef Fsqd
_refine_ls_weighting_details 'calc w=1/[\s^2^(Fo^2^)+(0.1615P)^2^+0.2636P] where P=(Fo^2^+2Fc^2^)/3'
_refine_ls_weighting_scheme calc
_refine_ls_wR_factor_gt 0.2629
_refine_ls_wR_factor_ref 0.3194
_reflns_number_gt 1405
_reflns_number_total 3304
_reflns_threshold_expression I>2\s(I)
_cod_data_source_file er2054.cif
_cod_data_source_block I
_cod_original_cell_volume 1860.3(3)
_cod_original_sg_symbol_H-M 'P 21/c'
_cod_original_formula_sum 'C38 H36 Cl4 Cu N6 '
_cod_database_code 2218983
_cod_database_fobs_code 2218983

loop_
_symmetry_equiv_pos_as_xyz
'x, y, z'
'-x, y+1/2, -z+1/2'
'-x, -y, -z'
'x, -y-1/2, z-1/2'

loop_
_atom_site_type_symbol
_atom_site_label
_atom_site_fract_x
_atom_site_fract_y
_atom_site_fract_z
_atom_site_U_iso_or_equiv
_atom_site_adp_type
_atom_site_calc_flag
_atom_site_refinement_flags
_atom_site_occupancy
Cu Cu 0.5000 0.0000 0.0000 0.0567(7) Uani d S 1
Cl Cl1 0.6357(3) -0.0354(3) 0.11412(14) 0.0719(9) Uani d . 1
Cl Cl2 0.4205(3) 0.2267(4) 0.02411(15) 0.0826(11) Uani d . 1
N N1 0.7105(8) 0.4791(9) 0.0748(4) 0.055(2) Uani d . 1
H H1 0.6701 0.5646 0.0521 0.066 Uiso calc R 1
N N2 0.7200(9) 0.5995(10) 0.1697(4) 0.062(2) Uani d . 1
H H2 0.7380 0.6909 0.1576 0.075 Uiso calc R 1
N N3 0.7583(8) 0.3232(10) 0.1706(4) 0.057(2) Uani d . 1
H H3 0.7238 0.2389 0.1453 0.069 Uiso calc R 1
C C1 0.7289(10) 0.4673(11) 0.1380(6) 0.055(3) Uani d . 1
C C2 0.7497(12) 0.3671(13) 0.0409(6) 0.060(3) Uani d . 1
C C3 0.8688(11) 0.2853(14) 0.0731(6) 0.069(3) Uani d . 1
H H3A 0.9255 0.2991 0.1199 0.083 Uiso calc R 1
C C4 0.9037(14) 0.1834(15) 0.0360(7) 0.085(4) Uani d . 1
H H4 0.9849 0.1303 0.0577 0.102 Uiso calc R 1
C C5 0.8197(15) 0.1595(17) -0.0327(8) 0.084(4) Uani d . 1
H H5 0.8431 0.0888 -0.0574 0.101 Uiso calc R 1
C C6 0.7024(15) 0.2395(16) -0.0646(6) 0.086(4) Uani d . 1
H H6 0.6462 0.2265 -0.1115 0.103 Uiso calc R 1
C C7 0.6666(12) 0.3400(14) -0.0272(6) 0.074(3) Uani d . 1
H H7 0.5842 0.3903 -0.0489 0.089 Uiso calc R 1
C C8 0.6834(11) 0.6040(13) 0.2223(5) 0.059(3) Uani d . 1
C C9 0.7498(11) 0.7120(13) 0.2771(6) 0.066(3) Uani d . 1
H H9 0.8164 0.7788 0.2792 0.079 Uiso calc R 1
C C10 0.7153(13) 0.7180(15) 0.3276(6) 0.079(4) Uani d . 1
H H10 0.7582 0.7892 0.3644 0.094 Uiso calc R 1
C C11 0.6171(13) 0.6182(15) 0.3234(7) 0.073(3) Uani d . 1
H H11 0.5943 0.6208 0.3579 0.087 Uiso calc R 1
C C12 0.5536(11) 0.5173(14) 0.2705(6) 0.067(3) Uani d . 1
H H12 0.4874 0.4504 0.2687 0.081 Uiso calc R 1
C C13 0.5842(11) 0.5110(13) 0.2195(6) 0.065(3) Uani d . 1
H H13 0.5369 0.4424 0.1823 0.078 Uiso calc R 1
C C14 0.8391(11) 0.2945(12) 0.2415(5) 0.054(3) Uani d . 1
C C15 0.9571(13) 0.3811(16) 0.2788(7) 0.077(3) Uani d . 1
H H15 0.9813 0.4584 0.2567 0.092 Uiso calc R 1
C C16 1.0364(12) 0.3537(17) 0.3468(8) 0.079(4) Uani d . 1
H H16 1.1129 0.4146 0.3721 0.095 Uiso calc R 1
C C17 1.0011(17) 0.233(2) 0.3775(6) 0.099(5) Uani d . 1
H H17 1.0568 0.2110 0.4237 0.118 Uiso calc R 1
C C18 0.8876(15) 0.1465(16) 0.3424(6) 0.088(4) Uani d . 1
H H18 0.8648 0.0666 0.3641 0.106 Uiso calc R 1
C C19 0.8083(12) 0.1796(13) 0.2748(6) 0.066(3) Uani d . 1
H H19 0.7300 0.1213 0.2503 0.079 Uiso calc R 1

loop_
_atom_site_aniso_label
_atom_site_aniso_U_11
_atom_site_aniso_U_22
_atom_site_aniso_U_33
_atom_site_aniso_U_12
_atom_site_aniso_U_13
_atom_site_aniso_U_23
Cu 0.0701(13) 0.0335(10) 0.0702(13) 0.0039(9) 0.0374(10) 0.0044(8)
Cl1 0.088(2) 0.0415(16) 0.0687(18) 0.0019(14) 0.0247(17) -0.0021(13)
Cl2 0.128(3) 0.0549(18) 0.082(2) 0.0388(18) 0.064(2) 0.0194(15)
N1 0.074(6) 0.047(5) 0.056(5) 0.011(4) 0.040(5) 0.007(4)
N2 0.101(7) 0.032(5) 0.069(6) -0.004(5) 0.053(6) -0.001(4)
N3 0.077(6) 0.044(5) 0.053(5) -0.005(5) 0.034(5) 0.001(4)
C1 0.055(7) 0.037(6) 0.074(8) -0.001(5) 0.033(6) 0.004(5)
C2 0.074(8) 0.053(7) 0.063(8) -0.006(6) 0.040(7) -0.003(6)
C3 0.062(8) 0.065(8) 0.090(9) 0.016(6) 0.046(7) 0.006(6)
C4 0.103(11) 0.054(8) 0.114(11) 0.028(7) 0.065(10) 0.005(7)
C5 0.096(10) 0.082(9) 0.100(11) 0.004(9) 0.067(9) -0.011(8)
C6 0.095(11) 0.077(9) 0.078(9) -0.003(8) 0.036(8) -0.023(7)
C7 0.079(8) 0.065(8) 0.087(9) 0.005(7) 0.047(8) -0.006(7)
C8 0.075(8) 0.046(6) 0.055(7) 0.010(6) 0.031(6) 0.013(5)
C9 0.076(8) 0.051(7) 0.069(8) -0.005(6) 0.034(7) -0.006(6)
C10 0.097(10) 0.070(8) 0.067(8) 0.007(8) 0.039(8) -0.011(6)
C11 0.092(9) 0.063(8) 0.086(9) 0.014(7) 0.061(8) 0.009(7)
C12 0.066(7) 0.067(8) 0.083(8) 0.001(6) 0.047(7) -0.002(7)
C13 0.076(8) 0.052(7) 0.068(7) -0.016(6) 0.036(7) -0.002(6)
C14 0.064(8) 0.037(6) 0.069(8) 0.009(5) 0.039(7) 0.003(5)
C15 0.081(9) 0.078(9) 0.080(9) 0.013(8) 0.047(8) 0.003(7)
C16 0.055(8) 0.072(9) 0.100(11) -0.001(7) 0.031(8) -0.014(8)
C17 0.109(12) 0.110(13) 0.056(8) 0.042(11) 0.025(9) -0.004(9)
C18 0.112(11) 0.069(9) 0.059(9) -0.006(9) 0.022(8) 0.004(7)
C19 0.079(8) 0.050(7) 0.062(8) 0.000(6) 0.030(7) 0.003(6)

loop_
_atom_type_symbol
_atom_type_description
_atom_type_scat_dispersion_real
_atom_type_scat_dispersion_imag
_atom_type_scat_source
C C 0.0033 0.0016 'International Tables Vol C Tables 4.2.6.8 and 6.1.1.4'
H H 0.0000 0.0000 'International Tables Vol C Tables 4.2.6.8 and 6.1.1.4'
N N 0.0061 0.0033 'International Tables Vol C Tables 4.2.6.8 and 6.1.1.4'
Cl Cl 0.1484 0.1585 'International Tables Vol C Tables 4.2.6.8 and 6.1.1.4'
Cu Cu 0.3201 1.2651 'International Tables Vol C Tables 4.2.6.8 and 6.1.1.4'

loop_
_geom_angle_atom_site_label_1
_geom_angle_atom_site_label_2
_geom_angle_atom_site_label_3
_geom_angle_site_symmetry_1
_geom_angle_site_symmetry_3
_geom_angle
Cl2 Cu Cl2 . 3_655 180.00(15)
Cl2 Cu Cl1 . . 88.65(10)
Cl2 Cu Cl1 3_655 . 91.35(10)
Cl2 Cu Cl1 . 3_655 91.35(10)
Cl2 Cu Cl1 3_655 3_655 88.65(10)
Cl1 Cu Cl1 . 3_655 180.00(16)
C1 N1 C2 . . 127.0(9)
C1 N1 H1 . . 116.5
C2 N1 H1 . . 116.5
C1 N2 C8 . . 126.2(9)
C1 N2 H2 . . 116.9
C8 N2 H2 . . 116.9
C1 N3 C14 . . 127.5(9)
C1 N3 H3 . . 116.3
C14 N3 H3 . . 116.3
N1 C1 N2 . . 119.6(9)
N1 C1 N3 . . 120.5(9)
N2 C1 N3 . . 119.8(10)
C7 C2 C3 . . 118.6(11)
C7 C2 N1 . . 118.2(10)
C3 C2 N1 . . 123.2(10)
C4 C3 C2 . . 120.0(12)
C4 C3 H3A . . 120.0
C2 C3 H3A . . 120.0
C5 C4 C3 . . 120.5(12)
C5 C4 H4 . . 119.8
C3 C4 H4 . . 119.8
C6 C5 C4 . . 119.7(12)
C6 C5 H5 . . 120.2
C4 C5 H5 . . 120.2
C5 C6 C7 . . 119.8(12)
C5 C6 H6 . . 120.1
C7 C6 H6 . . 120.1
C2 C7 C6 . . 121.3(12)
C2 C7 H7 . . 119.4
C6 C7 H7 . . 119.4
C13 C8 C9 . . 119.2(10)
C13 C8 N2 . . 122.2(10)
C9 C8 N2 . . 118.5(10)
C10 C9 C8 . . 119.1(11)
C10 C9 H9 . . 120.4
C8 C9 H9 . . 120.4
C11 C10 C9 . . 119.3(12)
C11 C10 H10 . . 120.3
C9 C10 H10 . . 120.3
C12 C11 C10 . . 120.9(11)
C12 C11 H11 . . 119.5
C10 C11 H11 . . 119.5
C11 C12 C13 . . 120.9(11)
C11 C12 H12 . . 119.5
C13 C12 H12 . . 119.5
C12 C13 C8 . . 120.5(11)
C12 C13 H13 . . 119.8
C8 C13 H13 . . 119.8
C19 C14 C15 . . 118.3(11)
C19 C14 N3 . . 121.7(10)
C15 C14 N3 . . 120.0(10)
C16 C15 C14 . . 120.7(12)
C16 C15 H15 . . 119.6
C14 C15 H15 . . 119.6
C15 C16 C17 . . 118.4(13)
C15 C16 H16 . . 120.8
C17 C16 H16 . . 120.8
C18 C17 C16 . . 122.1(13)
C18 C17 H17 . . 118.9
C16 C17 H17 . . 118.9
C17 C18 C19 . . 118.1(13)
C17 C18 H18 . . 120.9
C19 C18 H18 . . 120.9
C14 C19 C18 . . 122.3(12)
C14 C19 H19 . . 118.8
C18 C19 H19 . . 118.8

loop_
_geom_bond_atom_site_label_1
_geom_bond_atom_site_label_2
_geom_bond_site_symmetry_2
_geom_bond_distance
Cu Cl2 . 2.263(3)
Cu Cl2 3_655 2.263(3)
Cu Cl1 . 2.265(3)
Cu Cl1 3_655 2.265(3)
N1 C1 . 1.324(12)
N1 C2 . 1.404(12)
N1 H1 . 0.8600
N2 C1 . 1.332(12)
N2 C8 . 1.433(12)
N2 H2 . 0.8600
N3 C1 . 1.347(12)
N3 C14 . 1.411(12)
N3 H3 . 0.8600
C2 C7 . 1.363(14)
C2 C3 . 1.379(14)
C3 C4 . 1.373(15)
C3 H3A . 0.9300
C4 C5 . 1.371(15)
C4 H4 . 0.9300
C5 C6 . 1.356(16)
C5 H5 . 0.9300
C6 C7 . 1.376(15)
C6 H6 . 0.9300
C7 H7 . 0.9300
C8 C13 . 1.358(14)
C8 C9 . 1.400(14)
C9 C10 . 1.372(15)
C9 H9 . 0.9300
C10 C11 . 1.370(16)
C10 H10 . 0.9300
C11 C12 . 1.332(15)
C11 H11 . 0.9300
C12 C13 . 1.351(14)
C12 H12 . 0.9300
C13 H13 . 0.9300
C14 C19 . 1.355(14)
C14 C15 . 1.398(15)
C15 C16 . 1.353(15)
C15 H15 . 0.9300
C16 C17 . 1.377(19)
C16 H16 . 0.9300
C17 C18 . 1.359(19)
C17 H17 . 0.9300
C18 C19 . 1.356(14)
C18 H18 . 0.9300
C19 H19 . 0.9300

loop_
_geom_hbond_atom_site_label_D
_geom_hbond_atom_site_label_H
_geom_hbond_atom_site_label_A
_geom_hbond_site_symmetry_A
_geom_hbond_distance_DH
_geom_hbond_distance_HA
_geom_hbond_distance_DA
_geom_hbond_angle_DHA
N1 H1 Cl2 3_665 0.86 2.28 3.126(8) 167.3
N2 H2 Cl1 1_565 0.86 2.51 3.218(8) 140.1
N3 H3 Cl1 . 0.86 2.44 3.253(9) 158.5

loop_
_geom_torsion_atom_site_label_1
_geom_torsion_atom_site_label_2
_geom_torsion_atom_site_label_3
_geom_torsion_atom_site_label_4
_geom_torsion
C2 N1 C1 N2 161.5(10)
C2 N1 C1 N3 -17.6(16)
C8 N2 C1 N1 152.7(10)
C8 N2 C1 N3 -28.2(16)
C14 N3 C1 N1 146.9(9)
C14 N3 C1 N2 -32.2(15)
C1 N1 C2 C7 141.5(11)
C1 N1 C2 C3 -39.4(16)
C7 C2 C3 C4 2.3(17)
N1 C2 C3 C4 -176.8(10)
C2 C3 C4 C5 -1.4(19)
C3 C4 C5 C6 1(2)
C4 C5 C6 C7 -2(2)
C3 C2 C7 C6 -3.2(17)
N1 C2 C7 C6 175.9(10)
C5 C6 C7 C2 3.1(19)
C1 N2 C8 C13 -41.0(15)
C1 N2 C8 C9 141.1(11)
C13 C8 C9 C10 1.8(16)
N2 C8 C9 C10 179.7(9)
C8 C9 C10 C11 0.1(17)
C9 C10 C11 C12 -0.9(17)
C10 C11 C12 C13 -0.1(18)
C11 C12 C13 C8 2.1(17)
C9 C8 C13 C12 -2.9(16)
N2 C8 C13 C12 179.3(10)
C1 N3 C14 C19 141.6(11)
C1 N3 C14 C15 -41.1(15)
C19 C14 C15 C16 -1.8(16)
N3 C14 C15 C16 -179.2(9)
C14 C15 C16 C17 2.9(17)
C15 C16 C17 C18 -2.4(19)
C16 C17 C18 C19 1(2)
C15 C14 C19 C18 0.1(16)
N3 C14 C19 C18 177.5(10)
C17 C18 C19 C14 0.4(18)
